data_4127856
loop_
_publ_author_name
'Yang, Yangyang'
'Eberle, Lukas'
'Mulks, Florian F.'
'Wunsch, Jonas F.'
'Zimmer, Marc'
'Rominger, Frank'
'Rudolph, Matthias'
'Hashmi, A Stephen K'

_publ_section_title
;
 Trans Influence of Ligands on the Oxidation of Gold(I) Complexes.
;
_journal_issue 43
_journal_name_full 'Journal of the American Chemical Society'
_journal_page_first 17414
_journal_page_last 17420
_journal_paper_doi 10.1021/jacs.9b09363
_journal_volume 141
_journal_year 2019
_chemical_formula_sum 'C32 H23 Au F6 N3 O4 P S2'
_chemical_formula_weight 919.59
_chemical_name_common '1a in manuscript'
_space_group_crystal_system triclinic
_space_group_IT_number 2
_space_group_name_Hall '-P 1'
_space_group_name_H-M_alt 'P -1'
_symmetry_space_group_name_Hall '-P 1'
_symmetry_space_group_name_H-M 'P -1'
_atom_sites_solution_hydrogens geom
_audit_creation_method SHELXL-2018/3
_cell_angle_alpha 85.1139(9)
_cell_angle_beta 81.5333(9)
_cell_angle_gamma 85.7835(10)
_cell_formula_units_Z 2
_cell_length_a 8.8912(4)
_cell_length_b 10.7973(5)
_cell_length_c 17.3448(8)
_cell_measurement_reflns_used 9993
_cell_measurement_temperature 200(2)
_cell_measurement_theta_max 25.72
_cell_measurement_theta_min 2.16
_cell_volume 1637.84(13)
_computing_cell_refinement 'Bruker SAINT'
_computing_data_collection 'Bruker APEX2'
_computing_data_reduction 'Bruker SAINT'
_computing_molecular_graphics 'Bruker SHELXTL'
_computing_publication_material 'Bruker SHELXTL'
_computing_structure_refinement 'SHELXL-2018/3 (Sheldrick, 2018)'
_computing_structure_solution 'SHELXT-2014 (Sheldrick 2014)'
_diffrn_ambient_temperature 200(2)
_diffrn_measured_fraction_theta_full 1.000
_diffrn_measured_fraction_theta_max 0.999
_diffrn_measurement_device_type 'Bruker APEX-II Quazar area detector'
_diffrn_measurement_method '\f and \w scans'
_diffrn_radiation_type MoK\a
_diffrn_radiation_wavelength 0.71073
_diffrn_reflns_av_R_equivalents 0.0425
_diffrn_reflns_av_unetI/netI 0.0370
_diffrn_reflns_Laue_measured_fraction_full 1.000
_diffrn_reflns_Laue_measured_fraction_max 0.999
_diffrn_reflns_limit_h_max 10
_diffrn_reflns_limit_h_min -10
_diffrn_reflns_limit_k_max 13
_diffrn_reflns_limit_k_min -13
_diffrn_reflns_limit_l_max 21
_diffrn_reflns_limit_l_min -21
_diffrn_reflns_number 28215
_diffrn_reflns_point_group_measured_fraction_full 1.000
_diffrn_reflns_point_group_measured_fraction_max 0.999
_diffrn_reflns_theta_full 25.242
_diffrn_reflns_theta_max 26.054
_diffrn_reflns_theta_min 1.897
_diffrn_source 'ImuS microsource'
_exptl_absorpt_coefficient_mu 4.745
_exptl_absorpt_correction_T_max 0.9281
_exptl_absorpt_correction_T_min 0.7631
_exptl_absorpt_correction_type multi-scan
_exptl_absorpt_process_details
;
Sheldrick, G. M. (2008). <i>SADABS</i>. University of G\"ottingen, Germany.
;
_exptl_crystal_colour colourless
_exptl_crystal_density_diffrn 1.865
_exptl_crystal_description plate
_exptl_crystal_F_000 896
_exptl_crystal_size_max 0.146
_exptl_crystal_size_mid 0.050
_exptl_crystal_size_min 0.019
_refine_diff_density_max 0.808
_refine_diff_density_min -0.693
_refine_diff_density_rms 0.093
_refine_ls_extinction_method none
_refine_ls_goodness_of_fit_ref 1.024
_refine_ls_hydrogen_treatment constr
_refine_ls_matrix_type full
_refine_ls_number_parameters 452
_refine_ls_number_reflns 6455
_refine_ls_number_restraints 51
_refine_ls_restrained_S_all 1.020
_refine_ls_R_factor_all 0.0385
_refine_ls_R_factor_gt 0.0288
_refine_ls_shift/su_max 0.001
_refine_ls_shift/su_mean 0.000
_refine_ls_structure_factor_coef Fsqd
_refine_ls_weighting_details 'w=1/[\s^2^(Fo^2^)+(0.0261P)^2^+1.5025P] where P=(Fo^2^+2Fc^2^)/3'
_refine_ls_weighting_scheme calc
_refine_ls_wR_factor_gt 0.0584
_refine_ls_wR_factor_ref 0.0619
_reflns_Friedel_coverage 0.000
_reflns_number_gt 5553
_reflns_number_total 6455
_reflns_threshold_expression 'I > 2\s(I)'
_cod_data_source_file ja9b09363_si_002.cif
_cod_data_source_block yyy8
_cod_database_code 4127856
_shelx_shelxl_version_number 2018/3
_shelx_space_group_comment
; 
The symmetry employed for this shelxl refinement is uniquely defined 
by the following loop, which should always be used as a source of 
symmetry information in preference to the above space-group names. 
They are only intended as comments. 
;
_shelx_estimated_absorpt_t_min 0.544
_shelx_estimated_absorpt_t_max 0.915

loop_
_space_group_symop_operation_xyz
'x, y, z'
'-x, -y, -z'

loop_
_atom_site_label
_atom_site_type_symbol
_atom_site_fract_x
_atom_site_fract_y
_atom_site_fract_z
_atom_site_U_iso_or_equiv
_atom_site_adp_type
_atom_site_occupancy
_atom_site_site_symmetry_order
_atom_site_calc_flag
_atom_site_refinement_flags_posn
_atom_site_refinement_flags_adp
_atom_site_refinement_flags_occupancy
_atom_site_disorder_assembly
_atom_site_disorder_group
Au1 Au 0.11545(18) 0.56766(15) 0.30199(4) 0.03113(19) Uani 0.910(7) 1 d D U P A 1
P1 P 0.08734(11) 0.54459(9) 0.17934(5) 0.0248(2) Uani 1 1 d D . . . .
C11 C 0.2471(4) 0.4957(4) 0.4629(2) 0.0331(9) Uani 1 1 d D . . . .
N12 N 0.2756(4) 0.4524(3) 0.39082(18) 0.0322(8) Uani 1 1 d D . . . .
C13 C 0.3745(5) 0.3554(4) 0.3797(2) 0.0383(10) Uani 1 1 d D . . . .
H13 H 0.395733 0.325808 0.328913 0.046 Uiso 1 1 calc R U . . .
C14 C 0.4490(5) 0.2945(4) 0.4392(3) 0.0460(11) Uani 1 1 d D . . . .
H14 H 0.519299 0.225321 0.428820 0.055 Uiso 1 1 calc R U . . .
C15 C 0.4195(5) 0.3355(5) 0.5116(3) 0.0498(13) Uani 1 1 d D . . . .
H15 H 0.467638 0.294033 0.552797 0.060 Uiso 1 1 calc R U . . .
C16 C 0.3173(5) 0.4397(4) 0.5260(2) 0.0415(11) Uani 1 1 d D . . . .
C17 C 0.2848(6) 0.4914(5) 0.6001(2) 0.0529(14) Uani 1 1 d D . . . .
H17 H 0.331890 0.453659 0.642699 0.064 Uiso 1 1 calc R U . . .
C18 C 0.1889(6) 0.5923(5) 0.6106(2) 0.0521(13) Uani 1 1 d D . . . .
H18 H 0.170253 0.625335 0.660399 0.063 Uiso 1 1 calc R U . . .
C19 C 0.1138(5) 0.6515(4) 0.5479(2) 0.0396(11) Uani 1 1 d D . . . .
C20 C 0.0120(5) 0.7569(5) 0.5563(3) 0.0504(13) Uani 1 1 d D . . . .
H20 H -0.007467 0.794478 0.604636 0.060 Uiso 1 1 calc R U . . .
C21 C -0.0589(5) 0.8050(4) 0.4948(3) 0.0454(11) Uani 1 1 d D . . . .
H21 H -0.128213 0.876020 0.499974 0.054 Uiso 1 1 calc R U . . .
C22 C -0.0283(5) 0.7486(4) 0.4241(2) 0.0394(10) Uani 1 1 d D . . . .
H22 H -0.079745 0.781745 0.381941 0.047 Uiso 1 1 calc R U . . .
N23 N 0.0701(4) 0.6504(3) 0.41339(17) 0.0309(7) Uani 1 1 d D . . . .
C24 C 0.1422(4) 0.6013(4) 0.4746(2) 0.0324(9) Uani 1 1 d D . . . .
C31 C 0.1244(4) 0.6853(3) 0.1163(2) 0.0271(8) Uani 1 1 d . . . . .
C32 C 0.0464(5) 0.7195(4) 0.0531(2) 0.0351(9) Uani 1 1 d . . . . .
H32 H -0.029085 0.668491 0.042042 0.042 Uiso 1 1 calc R U . . .
C33 C 0.0781(5) 0.8272(4) 0.0065(2) 0.0431(11) Uani 1 1 d . . . . .
H33 H 0.023448 0.850702 -0.036135 0.052 Uiso 1 1 calc R U . . .
C34 C 0.1894(5) 0.9005(4) 0.0219(3) 0.0447(11) Uani 1 1 d . . . . .
H34 H 0.211581 0.974357 -0.010375 0.054 Uiso 1 1 calc R U . . .
C35 C 0.2684(5) 0.8668(4) 0.0840(2) 0.0410(10) Uani 1 1 d . . . . .
H35 H 0.345790 0.916872 0.094008 0.049 Uiso 1 1 calc R U . . .
C36 C 0.2352(4) 0.7607(4) 0.1312(2) 0.0326(9) Uani 1 1 d . . . . .
H36 H 0.288544 0.738813 0.174524 0.039 Uiso 1 1 calc R U . . .
C41 C 0.2066(4) 0.4200(3) 0.1330(2) 0.0268(8) Uani 1 1 d . . . . .
C42 C 0.2311(5) 0.3091(4) 0.1776(3) 0.0395(10) Uani 1 1 d . . . . .
H42 H 0.187361 0.300655 0.231026 0.047 Uiso 1 1 calc R U . . .
C43 C 0.3186(5) 0.2114(4) 0.1446(3) 0.0500(12) Uani 1 1 d . . . . .
H43 H 0.332992 0.135220 0.175053 0.060 Uiso 1 1 calc R U . . .
C44 C 0.3852(5) 0.2235(4) 0.0678(3) 0.0521(12) Uani 1 1 d . . . . .
H44 H 0.446665 0.156257 0.045509 0.063 Uiso 1 1 calc R U . . .
C45 C 0.3626(5) 0.3332(4) 0.0233(3) 0.0484(12) Uani 1 1 d . . . . .
H45 H 0.408850 0.341412 -0.029704 0.058 Uiso 1 1 calc R U . . .
C46 C 0.2732(5) 0.4315(4) 0.0552(2) 0.0356(9) Uani 1 1 d . . . . .
H46 H 0.257189 0.506659 0.023992 0.043 Uiso 1 1 calc R U . . .
C51 C -0.1058(4) 0.5074(4) 0.1706(2) 0.0261(8) Uani 1 1 d . . . . .
C52 C -0.2253(5) 0.5902(4) 0.1957(2) 0.0406(10) Uani 1 1 d . . . . .
H52 H -0.205816 0.666482 0.214789 0.049 Uiso 1 1 calc R U . . .
C53 C -0.3746(5) 0.5614(5) 0.1931(3) 0.0503(13) Uani 1 1 d . . . . .
H53 H -0.457151 0.618709 0.209274 0.060 Uiso 1 1 calc R U . . .
C54 C -0.4015(5) 0.4503(5) 0.1671(3) 0.0503(13) Uani 1 1 d . . . . .
H54 H -0.503524 0.430125 0.166311 0.060 Uiso 1 1 calc R U . . .
C55 C -0.2842(5) 0.3676(5) 0.1421(3) 0.0502(12) Uani 1 1 d . . . . .
H55 H -0.304166 0.290792 0.123800 0.060 Uiso 1 1 calc R U . . .
C56 C -0.1363(5) 0.3970(4) 0.1437(3) 0.0392(10) Uani 1 1 d . . . . .
H56 H -0.054341 0.340146 0.125990 0.047 Uiso 1 1 calc R U . . .
N1 N 0.6231(4) 0.9100(3) 0.3309(2) 0.0435(9) Uani 1 1 d . . . . .
S1 S 0.47850(14) 0.88408(10) 0.29566(7) 0.0434(3) Uani 1 1 d . . . . .
O11 O 0.4507(4) 0.7538(3) 0.3137(2) 0.0631(10) Uani 1 1 d . . . . .
O12 O 0.4658(4) 0.9344(3) 0.21890(19) 0.0623(10) Uani 1 1 d . . . . .
C1 C 0.3207(6) 0.9579(5) 0.3571(4) 0.0637(15) Uani 1 1 d . . . . .
F11 F 0.1891(4) 0.9331(4) 0.3345(3) 0.1037(13) Uani 1 1 d . . . . .
F12 F 0.3140(4) 0.9162(4) 0.4294(2) 0.1098(14) Uani 1 1 d . . . . .
F13 F 0.3210(4) 1.0795(3) 0.3508(2) 0.0928(12) Uani 1 1 d . . . . .
S2 S 0.71417(14) 1.03351(12) 0.30939(7) 0.0502(3) Uani 1 1 d . . . . .
O21 O 0.8017(4) 1.0413(4) 0.3700(2) 0.0762(12) Uani 1 1 d . . . . .
O22 O 0.6266(4) 1.1383(3) 0.2810(3) 0.0778(12) Uani 1 1 d . . . . .
C2 C 0.8567(6) 0.9938(5) 0.2262(3) 0.0593(14) Uani 1 1 d . . . . .
F21 F 0.9355(3) 0.8896(3) 0.24156(18) 0.0706(9) Uani 1 1 d . . . . .
F22 F 0.7920(4) 0.9785(4) 0.16398(19) 0.1077(14) Uani 1 1 d . . . . .
F23 F 0.9491(4) 1.0838(3) 0.2075(3) 0.1073(14) Uani 1 1 d . . . . .
Au1B Au 0.1506(12) 0.5347(11) 0.2985(4) 0.0244(12) Uani 0.090(7) 1 d D U P A 2

loop_
_atom_site_aniso_label
_atom_site_aniso_U_11
_atom_site_aniso_U_22
_atom_site_aniso_U_33
_atom_site_aniso_U_23
_atom_site_aniso_U_13
_atom_site_aniso_U_12
Au1 0.0377(4) 0.0388(4) 0.01921(12) -0.00071(18) -0.00729(17) -0.0126(3)
P1 0.0270(5) 0.0283(5) 0.0204(5) -0.0010(4) -0.0074(4) -0.0038(4)
C11 0.036(2) 0.040(2) 0.024(2) 0.0051(17) -0.0062(17) -0.020(2)
N12 0.0370(19) 0.0343(19) 0.0265(17) 0.0018(14) -0.0075(14) -0.0091(16)
C13 0.041(2) 0.039(3) 0.037(2) 0.0023(19) -0.0093(19) -0.011(2)
C14 0.044(3) 0.041(3) 0.054(3) 0.011(2) -0.017(2) -0.007(2)
C15 0.045(3) 0.059(3) 0.048(3) 0.020(2) -0.022(2) -0.017(2)
C16 0.046(3) 0.054(3) 0.028(2) 0.0104(19) -0.0133(19) -0.024(2)
C17 0.055(3) 0.085(4) 0.023(2) 0.011(2) -0.014(2) -0.036(3)
C18 0.060(3) 0.080(4) 0.021(2) -0.002(2) -0.005(2) -0.037(3)
C19 0.042(2) 0.056(3) 0.023(2) -0.0047(19) 0.0019(17) -0.027(2)
C20 0.059(3) 0.064(3) 0.031(2) -0.018(2) 0.009(2) -0.032(3)
C21 0.045(3) 0.040(3) 0.050(3) -0.015(2) 0.010(2) -0.010(2)
C22 0.042(3) 0.042(3) 0.033(2) -0.0053(19) 0.0034(19) -0.011(2)
N23 0.0351(19) 0.0351(19) 0.0233(17) -0.0022(14) -0.0027(14) -0.0113(16)
C24 0.039(2) 0.039(2) 0.0209(19) 0.0014(17) -0.0021(16) -0.024(2)
C31 0.031(2) 0.028(2) 0.0221(19) -0.0037(15) -0.0034(15) -0.0008(17)
C32 0.042(2) 0.036(2) 0.029(2) -0.0006(18) -0.0123(18) -0.0019(19)
C33 0.061(3) 0.036(3) 0.032(2) 0.0032(19) -0.014(2) 0.007(2)
C34 0.065(3) 0.026(2) 0.039(3) 0.0066(19) -0.001(2) 0.001(2)
C35 0.047(3) 0.037(2) 0.039(2) -0.0014(19) -0.002(2) -0.010(2)
C36 0.035(2) 0.035(2) 0.028(2) -0.0016(17) -0.0067(17) -0.0016(18)
C41 0.0239(19) 0.029(2) 0.029(2) -0.0018(16) -0.0098(15) -0.0024(16)
C42 0.040(2) 0.033(2) 0.044(3) 0.0068(19) -0.005(2) -0.002(2)
C43 0.048(3) 0.031(3) 0.069(3) 0.006(2) -0.010(2) 0.001(2)
C44 0.049(3) 0.038(3) 0.068(3) -0.015(2) -0.002(2) 0.008(2)
C45 0.049(3) 0.052(3) 0.041(3) -0.010(2) 0.002(2) 0.006(2)
C46 0.040(2) 0.035(2) 0.032(2) -0.0006(18) -0.0068(18) 0.0014(19)
C51 0.027(2) 0.035(2) 0.0165(18) -0.0018(15) -0.0040(15) -0.0010(17)
C52 0.037(2) 0.051(3) 0.036(2) -0.012(2) -0.0107(19) 0.001(2)
C53 0.032(3) 0.073(4) 0.046(3) -0.016(2) -0.010(2) 0.018(2)
C54 0.030(2) 0.078(4) 0.046(3) 0.000(3) -0.011(2) -0.016(2)
C55 0.040(3) 0.047(3) 0.068(3) -0.005(2) -0.018(2) -0.010(2)
C56 0.034(2) 0.037(2) 0.050(3) -0.006(2) -0.013(2) -0.0063(19)
N1 0.044(2) 0.048(2) 0.038(2) 0.0030(17) -0.0079(17) -0.0042(18)
S1 0.0536(7) 0.0373(6) 0.0408(6) -0.0026(5) -0.0153(5) 0.0042(5)
O11 0.082(3) 0.0347(18) 0.077(3) -0.0038(17) -0.024(2) -0.0055(17)
O12 0.076(2) 0.065(2) 0.050(2) 0.0058(17) -0.0296(18) 0.0030(19)
C1 0.052(3) 0.055(4) 0.082(4) -0.008(3) 0.002(3) -0.011(3)
F11 0.048(2) 0.090(3) 0.173(4) -0.003(3) -0.016(2) -0.0127(18)
F12 0.099(3) 0.144(4) 0.071(3) -0.002(2) 0.022(2) 0.020(3)
F13 0.066(2) 0.049(2) 0.153(4) -0.027(2) 0.026(2) 0.0007(16)
S2 0.0506(7) 0.0460(7) 0.0527(7) -0.0092(6) -0.0004(6) -0.0011(6)
O21 0.062(2) 0.107(3) 0.067(3) -0.033(2) -0.0096(19) -0.023(2)
O22 0.065(2) 0.046(2) 0.114(3) 0.006(2) 0.004(2) 0.0052(19)
C2 0.061(3) 0.061(4) 0.050(3) 0.007(3) 0.004(3) -0.001(3)
F21 0.066(2) 0.064(2) 0.071(2) 0.0001(16) 0.0128(16) 0.0182(16)
F22 0.097(3) 0.182(4) 0.0383(19) 0.000(2) -0.0001(18) 0.002(3)
F23 0.084(3) 0.080(3) 0.138(4) 0.016(2) 0.043(2) -0.022(2)
Au1B 0.026(2) 0.028(3) 0.0203(13) -0.0001(14) -0.0088(14) -0.0019(17)

loop_
_atom_type_symbol
_atom_type_description
_atom_type_scat_dispersion_real
_atom_type_scat_dispersion_imag
_atom_type_scat_source
C C 0.0033 0.0016 'International Tables Vol C Tables 4.2.6.8 and 6.1.1.4'
H H 0.0000 0.0000 'International Tables Vol C Tables 4.2.6.8 and 6.1.1.4'
N N 0.0061 0.0033 'International Tables Vol C Tables 4.2.6.8 and 6.1.1.4'
O O 0.0106 0.0060 'International Tables Vol C Tables 4.2.6.8 and 6.1.1.4'
F F 0.0171 0.0103 'International Tables Vol C Tables 4.2.6.8 and 6.1.1.4'
P P 0.1023 0.0942 'International Tables Vol C Tables 4.2.6.8 and 6.1.1.4'
S S 0.1246 0.1234 'International Tables Vol C Tables 4.2.6.8 and 6.1.1.4'
Au Au -2.0133 8.8022 'International Tables Vol C Tables 4.2.6.8 and 6.1.1.4'

loop_
_geom_angle_atom_site_label_1
_geom_angle_atom_site_label_2
_geom_angle_atom_site_label_3
_geom_angle
N23 Au1 P1 155.99(14)
N23 Au1 N12 71.93(12)
P1 Au1 N12 132.06(12)
C31 P1 C41 106.18(17)
C31 P1 C51 106.24(17)
C41 P1 C51 103.89(17)
C31 P1 Au1B 118.0(3)
C41 P1 Au1B 103.8(4)
C51 P1 Au1B 117.2(3)
C31 P1 Au1 112.13(12)
C41 P1 Au1 115.66(13)
C51 P1 Au1 111.97(12)
N12 C11 C16 122.1(4)
N12 C11 C24 118.4(3)
C16 C11 C24 119.6(4)
C13 N12 C11 118.4(3)
C13 N12 Au1B 121.4(4)
C11 N12 Au1B 120.0(4)
C13 N12 Au1 130.5(3)
C11 N12 Au1 111.0(3)
N12 C13 C14 123.0(4)
N12 C13 H13 118.5
C14 C13 H13 118.5
C15 C14 C13 119.0(4)
C15 C14 H14 120.5
C13 C14 H14 120.5
C14 C15 C16 120.1(4)
C14 C15 H15 120.0
C16 C15 H15 120.0
C15 C16 C11 117.3(4)
C15 C16 C17 123.4(4)
C11 C16 C17 119.3(4)
C18 C17 C16 121.2(4)
C18 C17 H17 119.4
C16 C17 H17 119.4
C17 C18 C19 121.3(4)
C17 C18 H18 119.4
C19 C18 H18 119.4
C20 C19 C24 118.0(4)
C20 C19 C18 123.3(4)
C24 C19 C18 118.7(4)
C21 C20 C19 119.8(4)
C21 C20 H20 120.1
C19 C20 H20 120.1
C20 C21 C22 119.2(4)
C20 C21 H21 120.4
C22 C21 H21 120.4
N23 C22 C21 122.7(4)
N23 C22 H22 118.6
C21 C22 H22 118.6
C22 N23 C24 118.6(3)
C22 N23 Au1 121.3(3)
C24 N23 Au1 120.1(3)
C22 N23 Au1B 130.6(4)
C24 N23 Au1B 110.8(3)
N23 C24 C19 121.6(4)
N23 C24 C11 118.4(3)
C19 C24 C11 119.9(3)
C36 C31 C32 118.9(4)
C36 C31 P1 119.0(3)
C32 C31 P1 122.1(3)
C33 C32 C31 120.4(4)
C33 C32 H32 119.8
C31 C32 H32 119.8
C32 C33 C34 119.8(4)
C32 C33 H33 120.1
C34 C33 H33 120.1
C35 C34 C33 120.2(4)
C35 C34 H34 119.9
C33 C34 H34 119.9
C36 C35 C34 120.0(4)
C36 C35 H35 120.0
C34 C35 H35 120.0
C35 C36 C31 120.6(4)
C35 C36 H36 119.7
C31 C36 H36 119.7
C42 C41 C46 119.2(4)
C42 C41 P1 118.2(3)
C46 C41 P1 122.6(3)
C43 C42 C41 120.2(4)
C43 C42 H42 119.9
C41 C42 H42 119.9
C44 C43 C42 120.4(4)
C44 C43 H43 119.8
C42 C43 H43 119.8
C43 C44 C45 119.9(4)
C43 C44 H44 120.1
C45 C44 H44 120.1
C44 C45 C46 120.5(4)
C44 C45 H45 119.7
C46 C45 H45 119.7
C45 C46 C41 119.8(4)
C45 C46 H46 120.1
C41 C46 H46 120.1
C56 C51 C52 119.3(4)
C56 C51 P1 122.0(3)
C52 C51 P1 118.6(3)
C51 C52 C53 119.8(4)
C51 C52 H52 120.1
C53 C52 H52 120.1
C54 C53 C52 119.6(4)
C54 C53 H53 120.2
C52 C53 H53 120.2
C53 C54 C55 121.1(4)
C53 C54 H54 119.5
C55 C54 H54 119.5
C54 C55 C56 119.2(4)
C54 C55 H55 120.4
C56 C55 H55 120.4
C51 C56 C55 121.0(4)
C51 C56 H56 119.5
C55 C56 H56 119.5
S1 N1 S2 124.0(2)
O12 S1 O11 117.2(2)
O12 S1 N1 117.8(2)
O11 S1 N1 107.8(2)
O12 S1 C1 105.3(3)
O11 S1 C1 101.4(2)
N1 S1 C1 105.2(2)
F12 C1 F13 110.5(5)
F12 C1 F11 106.4(5)
F13 C1 F11 104.8(5)
F12 C1 S1 112.1(4)
F13 C1 S1 113.0(4)
F11 C1 S1 109.6(4)
O21 S2 O22 121.6(3)
O21 S2 N1 106.2(2)
O22 S2 N1 114.6(2)
O21 S2 C2 103.5(2)
O22 S2 C2 105.1(2)
N1 S2 C2 103.8(2)
F23 C2 F21 109.4(5)
F23 C2 F22 107.5(5)
F21 C2 F22 106.7(5)
F23 C2 S2 109.9(4)
F21 C2 S2 111.7(3)
F22 C2 S2 111.4(4)
N12 Au1B P1 152.9(7)
N12 Au1B N23 72.3(2)
P1 Au1B N23 134.8(6)

loop_
_geom_bond_atom_site_label_1
_geom_bond_atom_site_label_2
_geom_bond_distance
Au1 N23 2.169(3)
Au1 P1 2.2149(11)
Au1 N12 2.451(3)
P1 C31 1.816(4)
P1 C41 1.818(4)
P1 C51 1.822(4)
P1 Au1B 2.213(7)
C11 N12 1.355(5)
C11 C16 1.410(5)
C11 C24 1.427(6)
N12 C13 1.325(5)
N12 Au1B 2.173(9)
C13 C14 1.400(5)
C13 H13 0.9500
C14 C15 1.349(6)
C14 H14 0.9500
C15 C16 1.409(6)
C15 H15 0.9500
C16 C17 1.426(6)
C17 C18 1.342(7)
C17 H17 0.9500
C18 C19 1.438(6)
C18 H18 0.9500
C19 C20 1.405(6)
C19 C24 1.407(5)
C20 C21 1.364(6)
C20 H20 0.9500
C21 C22 1.397(6)
C21 H21 0.9500
C22 N23 1.332(5)
C22 H22 0.9500
N23 C24 1.368(5)
N23 Au1B 2.431(11)
C31 C36 1.389(5)
C31 C32 1.391(5)
C32 C33 1.380(6)
C32 H32 0.9500
C33 C34 1.380(6)
C33 H33 0.9500
C34 C35 1.380(6)
C34 H34 0.9500
C35 C36 1.374(6)
C35 H35 0.9500
C36 H36 0.9500
C41 C42 1.391(5)
C41 C46 1.391(5)
C42 C43 1.377(6)
C42 H42 0.9500
C43 C44 1.376(7)
C43 H43 0.9500
C44 C45 1.376(6)
C44 H44 0.9500
C45 C46 1.382(6)
C45 H45 0.9500
C46 H46 0.9500
C51 C56 1.375(5)
C51 C52 1.382(5)
C52 C53 1.393(6)
C52 H52 0.9500
C53 C54 1.367(7)
C53 H53 0.9500
C54 C55 1.368(7)
C54 H54 0.9500
C55 C56 1.380(6)
C55 H55 0.9500
C56 H56 0.9500
N1 S1 1.555(4)
N1 S2 1.600(4)
S1 O12 1.412(3)
S1 O11 1.447(3)
S1 C1 1.812(6)
C1 F12 1.290(6)
C1 F13 1.308(6)
C1 F11 1.339(6)
S2 O21 1.409(4)
S2 O22 1.420(4)
S2 C2 1.832(5)
C2 F23 1.307(6)
C2 F21 1.310(6)
C2 F22 1.323(6)

loop_
_geom_torsion_atom_site_label_1
_geom_torsion_atom_site_label_2
_geom_torsion_atom_site_label_3
_geom_torsion_atom_site_label_4
_geom_torsion
C16 C11 N12 C13 -0.9(5)
C24 C11 N12 C13 179.1(3)
C16 C11 N12 Au1B 175.5(4)
C24 C11 N12 Au1B -4.5(5)
C16 C11 N12 Au1 175.8(3)
C24 C11 N12 Au1 -4.1(4)
C11 N12 C13 C14 1.0(6)
Au1B N12 C13 C14 -175.4(4)
Au1 N12 C13 C14 -175.1(3)
N12 C13 C14 C15 0.1(6)
C13 C14 C15 C16 -1.3(6)
C14 C15 C16 C11 1.3(6)
C14 C15 C16 C17 -177.5(4)
N12 C11 C16 C15 -0.2(6)
C24 C11 C16 C15 179.8(4)
N12 C11 C16 C17 178.7(4)
C24 C11 C16 C17 -1.4(6)
C15 C16 C17 C18 178.6(4)
C11 C16 C17 C18 -0.1(6)
C16 C17 C18 C19 0.7(7)
C17 C18 C19 C20 179.7(4)
C17 C18 C19 C24 0.2(6)
C24 C19 C20 C21 1.8(6)
C18 C19 C20 C21 -177.7(4)
C19 C20 C21 C22 -0.3(6)
C20 C21 C22 N23 -1.3(6)
C21 C22 N23 C24 1.2(6)
C21 C22 N23 Au1 -179.3(3)
C21 C22 N23 Au1B -178.8(4)
C22 N23 C24 C19 0.5(5)
Au1 N23 C24 C19 -179.1(3)
Au1B N23 C24 C19 -179.5(3)
C22 N23 C24 C11 179.7(3)
Au1 N23 C24 C11 0.2(4)
Au1B N23 C24 C11 -0.3(4)
C20 C19 C24 N23 -1.9(5)
C18 C19 C24 N23 177.5(3)
C20 C19 C24 C11 178.8(4)
C18 C19 C24 C11 -1.7(5)
N12 C11 C24 N23 3.0(5)
C16 C11 C24 N23 -177.0(3)
N12 C11 C24 C19 -177.8(3)
C16 C11 C24 C19 2.3(5)
C41 P1 C31 C36 -93.1(3)
C51 P1 C31 C36 156.8(3)
Au1B P1 C31 C36 22.8(5)
Au1 P1 C31 C36 34.1(3)
C41 P1 C31 C32 86.3(3)
C51 P1 C31 C32 -23.9(4)
Au1B P1 C31 C32 -157.9(5)
Au1 P1 C31 C32 -146.5(3)
C36 C31 C32 C33 -0.5(6)
P1 C31 C32 C33 -179.9(3)
C31 C32 C33 C34 0.9(7)
C32 C33 C34 C35 -0.3(7)
C33 C34 C35 C36 -0.8(7)
C34 C35 C36 C31 1.2(6)
C32 C31 C36 C35 -0.6(6)
P1 C31 C36 C35 178.8(3)
C31 P1 C41 C42 163.7(3)
C51 P1 C41 C42 -84.4(3)
Au1B P1 C41 C42 38.6(4)
Au1 P1 C41 C42 38.7(3)
C31 P1 C41 C46 -16.5(4)
C51 P1 C41 C46 95.4(3)
Au1B P1 C41 C46 -141.5(4)
Au1 P1 C41 C46 -141.5(3)
C46 C41 C42 C43 -0.9(6)
P1 C41 C42 C43 178.9(3)
C41 C42 C43 C44 1.4(7)
C42 C43 C44 C45 -0.9(7)
C43 C44 C45 C46 -0.1(7)
C44 C45 C46 C41 0.6(7)
C42 C41 C46 C45 -0.1(6)
P1 C41 C46 C45 -179.9(3)
C31 P1 C51 C56 119.7(3)
C41 P1 C51 C56 8.0(4)
Au1B P1 C51 C56 -105.8(5)
Au1 P1 C51 C56 -117.5(3)
C31 P1 C51 C52 -63.7(3)
C41 P1 C51 C52 -175.5(3)
Au1B P1 C51 C52 70.7(5)
Au1 P1 C51 C52 59.0(3)
C56 C51 C52 C53 -0.4(6)
P1 C51 C52 C53 -177.0(3)
C51 C52 C53 C54 1.3(7)
C52 C53 C54 C55 -1.3(7)
C53 C54 C55 C56 0.4(7)
C52 C51 C56 C55 -0.5(6)
P1 C51 C56 C55 176.0(3)
C54 C55 C56 C51 0.5(7)
S2 N1 S1 O12 31.0(4)
S2 N1 S1 O11 166.4(3)
S2 N1 S1 C1 -85.9(3)
O12 S1 C1 F12 177.1(4)
O11 S1 C1 F12 54.5(5)
N1 S1 C1 F12 -57.8(5)
O12 S1 C1 F13 -57.3(5)
O11 S1 C1 F13 -179.9(4)
N1 S1 C1 F13 67.9(5)
O12 S1 C1 F11 59.2(4)
O11 S1 C1 F11 -63.4(4)
N1 S1 C1 F11 -175.6(4)
S1 N1 S2 O21 160.8(3)
S1 N1 S2 O22 23.7(4)
S1 N1 S2 C2 -90.4(3)
O21 S2 C2 F23 -63.1(5)
O22 S2 C2 F23 65.3(5)
N1 S2 C2 F23 -173.9(4)
O21 S2 C2 F21 58.6(5)
O22 S2 C2 F21 -173.0(4)
N1 S2 C2 F21 -52.2(4)
O21 S2 C2 F22 177.8(4)
O22 S2 C2 F22 -53.7(5)
N1 S2 C2 F22 67.0(4)
